data_4028173
loop_
_publ_author_name
'Yu-Chiao Shih'
'Ya-Ying Yang'
'Chun-Chi Lin'
'Tun-Cheng Chien'

_publ_section_title
;
 Synthesis of 6-Alkyluridines from 6-Cyanouridine via Zinc(II)
 Chloride-Catalyzed Nucleophilic Substitution with Alkyl Grignard Reagents
;
_journal_name_full 'Journal of Organic Chemistry'
_journal_page_first 4027
_journal_page_last 4036
_journal_paper_doi 10.1021/jo400364p
_journal_volume 78
_journal_year 2013
_chemical_formula_moiety 'C13 H20 N2 O6'
_chemical_formula_sum 'C13 H20 N2 O6'
_chemical_formula_weight 300.31
_chemical_name_systematic
;
 ?
;
_space_group_IT_number 19
_symmetry_cell_setting orthorhombic
_symmetry_space_group_name_Hall 'P 2ac 2ab'
_symmetry_space_group_name_H-M 'P 21 21 21'
_atom_sites_solution_hydrogens geom
_atom_sites_solution_primary direct
_atom_sites_solution_secondary difmap
_audit_creation_method SHELXL-97
_cell_angle_alpha 90.00
_cell_angle_beta 90.00
_cell_angle_gamma 90.00
_cell_formula_units_Z 4
_cell_length_a 8.0425(12)
_cell_length_b 11.1181(18)
_cell_length_c 16.194(2)
_cell_measurement_reflns_used 0
_cell_measurement_temperature 200(2)
_cell_measurement_theta_max 0
_cell_measurement_theta_min 0
_cell_volume 1448.0(4)
_computing_molecular_graphics 'Ortep-3 for Windows (Farrugia, 1997)'
_computing_publication_material 'WinGX publication routines (Farrugia, 1999)'
_computing_structure_refinement 'SHELXL-97 (Sheldrick, 1997)'
_computing_structure_solution 'SHELXS-86 (Sheldrick, 1986)'
_diffrn_ambient_temperature 200(2)
_diffrn_measured_fraction_theta_full 0.990
_diffrn_measured_fraction_theta_max 0.990
_diffrn_radiation_monochromator graphite
_diffrn_radiation_source 'fine-focus sealed tube'
_diffrn_radiation_type MoK\a
_diffrn_radiation_wavelength 0.71073
_diffrn_reflns_av_R_equivalents 0.0251
_diffrn_reflns_av_sigmaI/netI 0.0285
_diffrn_reflns_limit_h_max 9
_diffrn_reflns_limit_h_min -9
_diffrn_reflns_limit_k_max 13
_diffrn_reflns_limit_k_min -13
_diffrn_reflns_limit_l_max 19
_diffrn_reflns_limit_l_min -17
_diffrn_reflns_number 7392
_diffrn_reflns_theta_full 25.12
_diffrn_reflns_theta_max 25.12
_diffrn_reflns_theta_min 3.13
_exptl_absorpt_coefficient_mu 0.109
_exptl_absorpt_correction_T_max 0.9732
_exptl_absorpt_correction_T_min 0.9658
_exptl_absorpt_correction_type multi-scan
_exptl_crystal_colour colorless
_exptl_crystal_density_diffrn 1.378
_exptl_crystal_description prism
_exptl_crystal_F_000 640
_exptl_crystal_size_max 0.32
_exptl_crystal_size_mid 0.27
_exptl_crystal_size_min 0.25
_refine_diff_density_max 0.193
_refine_diff_density_min -0.221
_refine_diff_density_rms 0.058
_refine_ls_abs_structure_details 'Flack H D (1983), Acta Cryst. A39, 876-881'
_refine_ls_abs_structure_Flack 0.2(10)
_refine_ls_extinction_method none
_refine_ls_goodness_of_fit_ref 1.085
_refine_ls_hydrogen_treatment constr
_refine_ls_matrix_type full
_refine_ls_number_parameters 190
_refine_ls_number_reflns 2540
_refine_ls_number_restraints 0
_refine_ls_restrained_S_all 1.085
_refine_ls_R_factor_all 0.0369
_refine_ls_R_factor_gt 0.0336
_refine_ls_shift/su_max 0.001
_refine_ls_shift/su_mean 0.000
_refine_ls_structure_factor_coef Fsqd
_refine_ls_weighting_details 'calc w=1/[\s^2^(Fo^2^)+(0.0578P)^2^+0.1257P] where P=(Fo^2^+2Fc^2^)/3'
_refine_ls_weighting_scheme calc
_refine_ls_wR_factor_gt 0.0911
_refine_ls_wR_factor_ref 0.0934
_reflns_number_gt 2377
_reflns_number_total 2540
_reflns_threshold_expression >2sigma(I)
_cod_data_source_file jo400364p_si_003.cif
_cod_data_source_block ch14741
_cod_original_cell_volume 1448.1(4)
_cod_database_code 4028173

loop_
_symmetry_equiv_pos_as_xyz
'x, y, z'
'-x+1/2, -y, z+1/2'
'-x, y+1/2, -z+1/2'
'x+1/2, -y+1/2, -z'

loop_
_atom_site_label
_atom_site_type_symbol
_atom_site_fract_x
_atom_site_fract_y
_atom_site_fract_z
_atom_site_U_iso_or_equiv
_atom_site_adp_type
_atom_site_occupancy
_atom_site_symmetry_multiplicity
_atom_site_calc_flag
_atom_site_refinement_flags
C1 C 0.8731(2) -0.00439(17) 1.13736(11) 0.0220(4) Uani 1 1 d .
C2 C 0.7525(2) -0.06665(16) 1.08938(11) 0.0225(4) Uani 1 1 d .
H2 H 0.6962 -0.1333 1.1132 0.027 Uiso 1 1 calc R
C3 C 0.7153(2) -0.03435(15) 1.01125(11) 0.0195(4) Uani 1 1 d .
C4 C 0.5712(3) -0.09496(17) 0.96456(12) 0.0260(4) Uani 1 1 d .
C5 C 0.4839(3) -0.1854(2) 1.02138(15) 0.0436(6) Uani 1 1 d .
H5A H 0.3915 -0.2263 0.9893 0.052 Uiso 1 1 d R
H5B H 0.5538 -0.2569 1.0366 0.052 Uiso 1 1 d R
H5C H 0.4355 -0.1409 1.0813 0.052 Uiso 1 1 d R
C6 C 0.6286(3) -0.16636(18) 0.88717(13) 0.0348(5) Uani 1 1 d .
H6A H 0.6389 -0.2547 0.8964 0.042 Uiso 1 1 d R
H6B H 0.7575 -0.1561 0.8697 0.042 Uiso 1 1 d R
H6C H 0.6051 -0.1272 0.8380 0.042 Uiso 1 1 d R
C7 C 0.4406(3) 0.0011(2) 0.94304(14) 0.0347(5) Uani 1 1 d .
H7A H 0.3969 0.0389 0.9959 0.042 Uiso 1 1 d R
H7B H 0.3405 -0.0315 0.9234 0.042 Uiso 1 1 d R
H7C H 0.4721 0.0639 0.9071 0.042 Uiso 1 1 d R
C8 C 0.9205(3) 0.12814(16) 1.01938(11) 0.0239(4) Uani 1 1 d .
C9 C 0.8065(2) 0.08391(17) 0.88537(11) 0.0205(4) Uani 1 1 d .
H9 H 0.7190 0.0330 0.8589 0.025 Uiso 1 1 calc R
C10 C 0.7815(2) 0.21505(16) 0.85647(11) 0.0218(4) Uani 1 1 d .
H10 H 0.7876 0.2705 0.9050 0.026 Uiso 1 1 calc R
C11 C 0.9313(2) 0.23798(16) 0.79850(11) 0.0228(4) Uani 1 1 d .
H11 H 1.0134 0.2927 0.8257 0.027 Uiso 1 1 calc R
C12 C 1.0072(2) 0.11397(16) 0.78534(11) 0.0212(4) Uani 1 1 d .
H12 H 0.9569 0.0762 0.7352 0.025 Uiso 1 1 calc R
C13 C 1.1924(2) 0.11747(17) 0.77600(13) 0.0278(5) Uani 1 1 d .
H13A H 1.2236 0.1797 0.7351 0.033 Uiso 1 1 calc R
H13B H 1.2444 0.1386 0.8295 0.033 Uiso 1 1 calc R
N1 N 0.9415(2) 0.09451(14) 1.10096(10) 0.0263(4) Uani 1 1 d .
H1 H 1.0044 0.1409 1.1320 0.032 Uiso 1 1 calc R
N2 N 0.8038(2) 0.06066(13) 0.97487(9) 0.0210(4) Uani 1 1 d .
O1 O 0.91543(18) -0.03281(12) 1.20903(8) 0.0281(3) Uani 1 1 d .
O2 O 0.99980(18) 0.20982(12) 0.98972(9) 0.0334(4) Uani 1 1 d .
O3 O 0.96480(17) 0.04411(11) 0.85681(8) 0.0258(3) Uani 1 1 d .
O4 O 0.62504(16) 0.22880(12) 0.81623(8) 0.0254(3) Uani 1 1 d .
O5 O 0.88742(19) 0.28290(12) 0.71944(8) 0.0313(3) Uani 1 1 d .
O6 O 1.25096(18) 0.00297(12) 0.74929(10) 0.0348(4) Uani 1 1 d .
H4' H 0.6183 0.1819 0.7685 0.042 Uiso 1 1 d R
H5' H 0.8400 0.3617 0.7292 0.042 Uiso 1 1 d R
H6' H 1.3641 0.0090 0.7433 0.042 Uiso 1 1 d R

loop_
_atom_site_aniso_label
_atom_site_aniso_U_11
_atom_site_aniso_U_22
_atom_site_aniso_U_33
_atom_site_aniso_U_23
_atom_site_aniso_U_13
_atom_site_aniso_U_12
C1 0.0199(9) 0.0262(9) 0.0199(9) 0.0021(8) 0.0015(7) -0.0008(8)
C2 0.0217(9) 0.0234(9) 0.0224(10) -0.0001(8) 0.0031(8) -0.0027(8)
C3 0.0214(9) 0.0191(8) 0.0182(9) -0.0014(7) 0.0009(7) 0.0001(7)
C4 0.0287(11) 0.0268(10) 0.0226(9) 0.0004(8) -0.0041(8) -0.0071(9)
C5 0.0466(14) 0.0502(14) 0.0341(12) 0.0081(11) -0.0086(11) -0.0283(11)
C6 0.0529(14) 0.0262(10) 0.0254(10) -0.0027(9) -0.0081(10) 0.0009(10)
C7 0.0243(10) 0.0434(12) 0.0364(11) -0.0011(10) -0.0048(9) 0.0003(9)
C8 0.0242(10) 0.0257(9) 0.0219(9) 0.0023(8) -0.0030(8) -0.0038(8)
C9 0.0227(10) 0.0232(9) 0.0158(9) -0.0010(7) 0.0015(7) 0.0013(7)
C10 0.0244(10) 0.0213(9) 0.0196(9) -0.0010(7) -0.0036(8) 0.0033(8)
C11 0.0267(10) 0.0197(9) 0.0218(9) 0.0033(8) 0.0005(8) 0.0004(8)
C12 0.0258(10) 0.0196(9) 0.0182(9) 0.0029(7) 0.0021(8) -0.0006(8)
C13 0.0259(11) 0.0226(10) 0.0350(11) 0.0024(8) 0.0040(9) -0.0014(8)
N1 0.0298(9) 0.0287(8) 0.0204(8) 0.0025(7) -0.0067(7) -0.0095(7)
N2 0.0240(8) 0.0217(8) 0.0173(7) 0.0004(6) -0.0020(6) -0.0029(6)
O1 0.0286(7) 0.0361(7) 0.0196(7) 0.0064(6) -0.0045(6) -0.0052(6)
O2 0.0384(8) 0.0334(8) 0.0285(8) 0.0095(7) -0.0076(7) -0.0161(6)
O3 0.0287(7) 0.0243(7) 0.0243(7) 0.0083(6) 0.0085(6) 0.0071(5)
O4 0.0246(7) 0.0274(7) 0.0243(7) -0.0035(5) -0.0042(6) 0.0075(6)
O5 0.0442(9) 0.0264(7) 0.0233(7) 0.0082(5) 0.0045(7) 0.0077(6)
O6 0.0240(7) 0.0281(7) 0.0523(9) -0.0046(7) 0.0118(7) 0.0010(6)

loop_
_atom_type_symbol
_atom_type_description
_atom_type_scat_dispersion_real
_atom_type_scat_dispersion_imag
_atom_type_scat_source
C C 0.0033 0.0016 'International Tables Vol C Tables 4.2.6.8 and 6.1.1.4'
H H 0.0000 0.0000 'International Tables Vol C Tables 4.2.6.8 and 6.1.1.4'
N N 0.0061 0.0033 'International Tables Vol C Tables 4.2.6.8 and 6.1.1.4'
O O 0.0106 0.0060 'International Tables Vol C Tables 4.2.6.8 and 6.1.1.4'

loop_
_geom_angle_atom_site_label_1
_geom_angle_atom_site_label_2
_geom_angle_atom_site_label_3
_geom_angle
O1 C1 N1 119.70(17)
O1 C1 C2 124.74(17)
N1 C1 C2 115.55(16)
C3 C2 C1 122.28(17)
C3 C2 H2 118.9
C1 C2 H2 118.9
C2 C3 N2 118.79(16)
C2 C3 C4 120.75(16)
N2 C3 C4 120.35(15)
C5 C4 C7 106.20(18)
C5 C4 C3 109.69(15)
C7 C4 C3 108.75(16)
C5 C4 C6 106.57(17)
C7 C4 C6 112.03(17)
C3 C4 C6 113.32(17)
C4 C5 H5A 108.8
C4 C5 H5B 114.3
H5A C5 H5B 100.4
C4 C5 H5C 112.2
H5A C5 H5C 112.0
H5B C5 H5C 108.7
C4 C6 H6A 114.1
C4 C6 H6B 116.3
H6A C6 H6B 93.6
C4 C6 H6C 113.1
H6A C6 H6C 127.4
H6B C6 H6C 85.4
C4 C7 H7A 109.5
C4 C7 H7B 113.3
H7A C7 H7B 98.6
C4 C7 H7C 118.1
H7A C7 H7C 107.8
H7B C7 H7C 107.8
O2 C8 N1 121.21(18)
O2 C8 N2 123.44(17)
N1 C8 N2 115.35(16)
O3 C9 N2 106.13(14)
O3 C9 C10 108.12(15)
N2 C9 C10 117.53(15)
O3 C9 H9 108.3
N2 C9 H9 108.3
C10 C9 H9 108.3
O4 C10 C9 110.77(15)
O4 C10 C11 113.08(15)
C9 C10 C11 103.77(14)
O4 C10 H10 109.7
C9 C10 H10 109.7
C11 C10 H10 109.7
O5 C11 C12 106.98(15)
O5 C11 C10 114.30(16)
C12 C11 C10 104.34(14)
O5 C11 H11 110.3
C12 C11 H11 110.3
C10 C11 H11 110.3
O3 C12 C13 109.39(16)
O3 C12 C11 106.37(14)
C13 C12 C11 112.91(15)
O3 C12 H12 109.4
C13 C12 H12 109.4
C11 C12 H12 109.4
O6 C13 C12 109.63(16)
O6 C13 H13A 109.7
C12 C13 H13A 109.7
O6 C13 H13B 109.7
C12 C13 H13B 109.7
H13A C13 H13B 108.2
C1 N1 C8 125.57(16)
C1 N1 H1 117.2
C8 N1 H1 117.2
C8 N2 C3 121.80(15)
C8 N2 C9 113.75(15)
C3 N2 C9 123.55(14)
C9 O3 C12 107.83(13)
C10 O4 H4' 111.7
C11 O5 H5' 105.6
C13 O6 H6' 107.1

loop_
_geom_bond_atom_site_label_1
_geom_bond_atom_site_label_2
_geom_bond_distance
C1 O1 1.250(2)
C1 N1 1.363(2)
C1 C2 1.423(3)
C2 C3 1.349(3)
C2 H2 0.9500
C3 N2 1.403(2)
C3 C4 1.539(3)
C4 C5 1.533(3)
C4 C7 1.537(3)
C4 C6 1.554(3)
C5 H5A 1.0144
C5 H5B 1.0046
C5 H5C 1.1571
C6 H6A 0.9968
C6 H6B 1.0808
C6 H6C 0.9277
C7 H7A 1.0163
C7 H7B 0.9383
C7 H7C 0.9447
C8 O2 1.209(2)
C8 N1 1.383(2)
C8 N2 1.401(2)
C9 O3 1.425(2)
C9 N2 1.472(2)
C9 C10 1.544(3)
C9 H9 1.0000
C10 O4 1.425(2)
C10 C11 1.548(3)
C10 H10 1.0000
C11 O5 1.419(2)
C11 C12 1.523(3)
C11 H11 1.0000
C12 O3 1.435(2)
C12 C13 1.498(3)
C12 H12 1.0000
C13 O6 1.424(2)
C13 H13A 0.9900
C13 H13B 0.9900
N1 H1 0.8800
O4 H4' 0.9342
O5 H5' 0.9690
O6 H6' 0.9172
